data_2218241
loop_
_publ_author_name
'Lo, Kong Mun'
'Ng, Seik Weng'

_publ_section_title
Chlorido(chlorodifluoroacetato-\k<i>O</i>)bis(1,10-phenanthroline-\k^2^<i>N</i>,<i>N</i>')manganese(II)
_journal_coeditor_code SG2236
_journal_issue 5
_journal_name_full 'Acta Crystallographica Section E'
_journal_page_first m709
_journal_paper_doi 10.1107/S1600536808010829
_journal_volume 64
_journal_year 2008
_chemical_formula_iupac '[Mn (C2 Cl F2 O2) Cl (C12 H8 N2)2]'
_chemical_formula_moiety 'C26 H16 Cl2 F2 Mn N4 O2'
_chemical_formula_sum 'C26 H16 Cl2 F2 Mn N4 O2'
_chemical_formula_weight 580.27
_chemical_name_systematic
;
Chlorido(chlorodifluoroacetato-\kO)bis(1,10-phenanthroline-
\k^2^<i>N</i>,<i>N</i>')manganese(II)
;
_space_group_IT_number 14
_symmetry_cell_setting monoclinic
_symmetry_space_group_name_Hall '-P 2ybc'
_symmetry_space_group_name_H-M 'P 1 21/c 1'
_atom_sites_solution_hydrogens geom
_atom_sites_solution_primary direct
_atom_sites_solution_secondary difmap
_audit_creation_method SHELXL-97
_cell_angle_alpha 90.00
_cell_angle_beta 108.813(2)
_cell_angle_gamma 90.00
_cell_formula_units_Z 4
_cell_length_a 16.8822(4)
_cell_length_b 10.3781(3)
_cell_length_c 14.8364(5)
_cell_measurement_reflns_used 2908
_cell_measurement_temperature 100(2)
_cell_measurement_theta_max 21.4
_cell_measurement_theta_min 2.3
_cell_volume 2460.54(13)
_computing_cell_refinement 'SAINT (Bruker, 2007)'
_computing_data_collection 'APEX2 (Bruker, 2007)'
_computing_data_reduction 'SAINT (Bruker, 2007)'
_computing_molecular_graphics 'X-SEED (Barbour, 2001)'
_computing_publication_material 'publCIF (Westrip, 2008)'
_computing_structure_refinement 'SHELXL97 (Sheldrick, 2008)'
_computing_structure_solution 'SHELXS97 (Sheldrick, 2008)'
_diffrn_ambient_temperature 100(2)
_diffrn_measured_fraction_theta_full 0.996
_diffrn_measured_fraction_theta_max 0.996
_diffrn_measurement_device_type 'Bruker SMART APEX'
_diffrn_measurement_method \w
_diffrn_radiation_monochromator graphite
_diffrn_radiation_source 'fine-focus sealed tube'
_diffrn_radiation_type MoK\a
_diffrn_radiation_wavelength 0.71073
_diffrn_reflns_av_R_equivalents 0.1042
_diffrn_reflns_av_sigmaI/netI 0.0872
_diffrn_reflns_limit_h_max 21
_diffrn_reflns_limit_h_min -21
_diffrn_reflns_limit_k_max 13
_diffrn_reflns_limit_k_min -13
_diffrn_reflns_limit_l_max 14
_diffrn_reflns_limit_l_min -19
_diffrn_reflns_number 30077
_diffrn_reflns_theta_full 27.50
_diffrn_reflns_theta_max 27.50
_diffrn_reflns_theta_min 1.27
_diffrn_standards_decay_% 0
_diffrn_standards_interval_count 0
_diffrn_standards_interval_time 0
_diffrn_standards_number 0
_exptl_absorpt_coefficient_mu 0.802
_exptl_absorpt_correction_T_max 0.9241
_exptl_absorpt_correction_T_min 0.8561
_exptl_absorpt_correction_type multi-scan
_exptl_absorpt_process_details '(SADABS; Sheldrick, 1996)'
_exptl_crystal_colour Yellow
_exptl_crystal_density_diffrn 1.566
_exptl_crystal_density_method 'not measured'
_exptl_crystal_description 'Irregular block'
_exptl_crystal_F_000 1172
_exptl_crystal_size_max 0.20
_exptl_crystal_size_mid 0.15
_exptl_crystal_size_min 0.10
_refine_diff_density_max 1.000
_refine_diff_density_min -0.625
_refine_ls_extinction_method none
_refine_ls_goodness_of_fit_ref 1.038
_refine_ls_hydrogen_treatment constr
_refine_ls_matrix_type full
_refine_ls_number_parameters 334
_refine_ls_number_reflns 5628
_refine_ls_number_restraints 0
_refine_ls_restrained_S_all 1.038
_refine_ls_R_factor_all 0.0905
_refine_ls_R_factor_gt 0.0569
_refine_ls_shift/su_max 0.001
_refine_ls_shift/su_mean 0.000
_refine_ls_structure_factor_coef Fsqd
_refine_ls_weighting_details 'calc w=1/[\s^2^(Fo^2^)+(0.0868P)^2^] where P=(Fo^2^+2Fc^2^)/3'
_refine_ls_weighting_scheme calc
_refine_ls_wR_factor_gt 0.1369
_refine_ls_wR_factor_ref 0.1648
_reflns_number_gt 3863
_reflns_number_total 5628
_reflns_threshold_expression I>2\s(I)
_cod_data_source_file sg2236.cif
_cod_data_source_block I
_cod_original_cell_volume 2460.50(10)
_cod_original_sg_symbol_H-M 'P 21/c'
_cod_database_code 2218241
_cod_database_fobs_code 2218241

loop_
_symmetry_equiv_pos_as_xyz
'x, y, z'
'-x, y+1/2, -z+1/2'
'-x, -y, -z'
'x, -y-1/2, z-1/2'

loop_
_atom_site_type_symbol
_atom_site_label
_atom_site_fract_x
_atom_site_fract_y
_atom_site_fract_z
_atom_site_U_iso_or_equiv
_atom_site_adp_type
_atom_site_calc_flag
_atom_site_refinement_flags
_atom_site_occupancy
Mn Mn1 0.28449(3) 0.63507(5) 0.17308(4) 0.02130(16) Uani d . 1
Cl Cl1 0.33600(5) 0.60920(8) 0.03799(6) 0.0247(2) Uani d . 1
Cl Cl2 0.21097(8) 1.04489(11) 0.29372(9) 0.0536(3) Uani d . 1
F F1 0.09738(14) 1.0724(2) 0.1347(2) 0.0545(8) Uani d . 1
F F2 0.22337(14) 1.0904(2) 0.13132(18) 0.0402(6) Uani d . 1
O O1 0.24710(14) 0.8334(2) 0.15829(18) 0.0264(6) Uani d . 1
O O2 0.10701(14) 0.8221(2) 0.1178(2) 0.0330(6) Uani d . 1
N N1 0.17254(16) 0.5061(3) 0.1004(2) 0.0240(6) Uani d . 1
N N2 0.21023(16) 0.6109(3) 0.2757(2) 0.0230(6) Uani d . 1
N N3 0.39971(15) 0.7160(3) 0.2897(2) 0.0219(6) Uani d . 1
N N4 0.36197(16) 0.4637(3) 0.2525(2) 0.0215(6) Uani d . 1
C C1 0.1249(2) 0.4714(3) 0.1547(3) 0.0239(7) Uani d . 1
C C2 0.1524(2) 0.4572(3) 0.0131(3) 0.0275(8) Uani d . 1
H H2 0.1857 0.4800 -0.0254 0.033 Uiso calc R 1
C C3 0.0848(2) 0.3739(3) -0.0250(3) 0.0338(9) Uani d . 1
H H3 0.0720 0.3432 -0.0885 0.041 Uiso calc R 1
C C4 0.0376(2) 0.3369(3) 0.0295(3) 0.0312(9) Uani d . 1
H H4 -0.0080 0.2793 0.0049 0.037 Uiso calc R 1
C C5 0.0572(2) 0.3857(3) 0.1237(3) 0.0279(8) Uani d . 1
C C6 0.0103(2) 0.3542(3) 0.1854(3) 0.0328(9) Uani d . 1
H H6 -0.0356 0.2963 0.1638 0.039 Uiso calc R 1
C C7 0.0297(2) 0.4050(4) 0.2738(3) 0.0313(9) Uani d . 1
H H7 -0.0018 0.3813 0.3140 0.038 Uiso calc R 1
C C8 0.0975(2) 0.4944(3) 0.3072(3) 0.0266(8) Uani d . 1
C C9 0.1187(2) 0.5535(3) 0.3974(3) 0.0294(8) Uani d . 1
H H9 0.0885 0.5332 0.4397 0.035 Uiso calc R 1
C C10 0.1829(2) 0.6399(3) 0.4236(3) 0.0316(8) Uani d . 1
H H10 0.1973 0.6819 0.4836 0.038 Uiso calc R 1
C C11 0.2276(2) 0.6658(3) 0.3604(3) 0.0248(7) Uani d . 1
H H11 0.2724 0.7257 0.3795 0.030 Uiso calc R 1
C C12 0.14495(19) 0.5264(3) 0.2484(3) 0.0228(7) Uani d . 1
C C13 0.45711(19) 0.6274(3) 0.3381(2) 0.0217(7) Uani d . 1
C C14 0.4167(2) 0.8390(3) 0.3096(3) 0.0274(8) Uani d . 1
H H14 0.3766 0.9014 0.2767 0.033 Uiso calc R 1
C C15 0.4910(2) 0.8821(3) 0.3767(3) 0.0299(8) Uani d . 1
H H15 0.5006 0.9716 0.3891 0.036 Uiso calc R 1
C C16 0.5496(2) 0.7935(3) 0.4243(3) 0.0282(8) Uani d . 1
H H16 0.6007 0.8210 0.4696 0.034 Uiso calc R 1
C C17 0.5338(2) 0.6622(3) 0.4060(3) 0.0251(8) Uani d . 1
C C18 0.5921(2) 0.5629(3) 0.4517(3) 0.0291(8) Uani d . 1
H H18 0.6446 0.5861 0.4962 0.035 Uiso calc R 1
C C19 0.5738(2) 0.4374(3) 0.4329(3) 0.0280(8) Uani d . 1
H H19 0.6135 0.3737 0.4643 0.034 Uiso calc R 1
C C20 0.4951(2) 0.3985(3) 0.3662(3) 0.0241(7) Uani d . 1
C C21 0.4724(2) 0.2692(3) 0.3466(3) 0.0271(8) Uani d . 1
H H21 0.5097 0.2025 0.3778 0.033 Uiso calc R 1
C C22 0.3961(2) 0.2393(3) 0.2822(3) 0.0284(8) Uani d . 1
H H22 0.3795 0.1520 0.2689 0.034 Uiso calc R 1
C C23 0.3430(2) 0.3395(3) 0.2362(3) 0.0249(8) Uani d . 1
H H23 0.2906 0.3178 0.1909 0.030 Uiso calc R 1
C C24 0.43732(19) 0.4937(3) 0.3181(2) 0.0211(7) Uani d . 1
C C25 0.1748(2) 0.8752(3) 0.1456(2) 0.0234(7) Uani d . 1
C C26 0.1740(2) 1.0211(3) 0.1694(3) 0.0330(9) Uani d . 1

loop_
_atom_site_aniso_label
_atom_site_aniso_U_11
_atom_site_aniso_U_22
_atom_site_aniso_U_33
_atom_site_aniso_U_12
_atom_site_aniso_U_13
_atom_site_aniso_U_23
Mn1 0.0192(3) 0.0265(3) 0.0161(3) -0.00035(19) 0.0028(2) -0.0001(2)
Cl1 0.0231(4) 0.0310(4) 0.0189(5) 0.0005(3) 0.0053(3) 0.0006(3)
Cl2 0.0682(7) 0.0614(7) 0.0398(7) -0.0225(6) 0.0291(6) -0.0250(5)
F1 0.0351(12) 0.0376(13) 0.086(2) 0.0129(10) 0.0131(13) 0.0026(13)
F2 0.0446(13) 0.0359(12) 0.0427(16) -0.0083(10) 0.0178(11) 0.0021(11)
O1 0.0224(12) 0.0323(13) 0.0221(14) 0.0033(9) 0.0038(10) 0.0028(10)
O2 0.0236(12) 0.0375(14) 0.0354(17) -0.0043(10) 0.0061(12) -0.0090(12)
N1 0.0213(13) 0.0294(15) 0.0185(16) 0.0014(11) 0.0024(12) -0.0009(12)
N2 0.0199(13) 0.0282(15) 0.0185(16) 0.0015(11) 0.0028(12) 0.0013(12)
N3 0.0200(13) 0.0265(15) 0.0174(16) -0.0022(11) 0.0036(12) 0.0019(11)
N4 0.0207(13) 0.0280(15) 0.0158(16) -0.0024(11) 0.0057(12) -0.0013(11)
C1 0.0208(15) 0.0279(17) 0.0204(19) 0.0042(13) 0.0032(14) 0.0028(14)
C2 0.0279(17) 0.0340(19) 0.017(2) -0.0003(14) 0.0022(15) -0.0027(15)
C3 0.034(2) 0.037(2) 0.024(2) -0.0029(16) 0.0000(17) -0.0069(16)
C4 0.0240(17) 0.0299(19) 0.032(2) -0.0014(14) -0.0015(16) -0.0027(16)
C5 0.0242(17) 0.0295(18) 0.025(2) 0.0015(14) 0.0017(15) -0.0007(15)
C6 0.0222(17) 0.035(2) 0.037(2) -0.0039(14) 0.0042(17) 0.0015(17)
C7 0.0267(18) 0.037(2) 0.033(2) 0.0002(15) 0.0130(17) 0.0044(17)
C8 0.0221(16) 0.0308(18) 0.025(2) 0.0011(14) 0.0044(15) 0.0028(15)
C9 0.0291(18) 0.040(2) 0.020(2) 0.0007(15) 0.0101(16) 0.0041(16)
C10 0.0336(19) 0.040(2) 0.020(2) 0.0023(16) 0.0070(16) -0.0016(16)
C11 0.0225(16) 0.0343(18) 0.0140(18) -0.0009(13) 0.0009(14) -0.0014(14)
C12 0.0177(15) 0.0279(17) 0.0197(19) 0.0032(13) 0.0018(14) 0.0015(14)
C13 0.0211(15) 0.0271(17) 0.0172(18) -0.0006(13) 0.0067(14) 0.0018(14)
C14 0.0259(17) 0.0265(18) 0.028(2) -0.0006(13) 0.0063(16) 0.0005(15)
C15 0.0263(17) 0.0292(18) 0.030(2) -0.0073(14) 0.0042(16) -0.0041(16)
C16 0.0240(16) 0.0343(19) 0.024(2) -0.0074(14) 0.0048(15) -0.0008(15)
C17 0.0229(16) 0.0341(19) 0.0187(19) -0.0043(14) 0.0071(15) 0.0009(15)
C18 0.0202(16) 0.037(2) 0.025(2) -0.0021(14) 0.0003(15) -0.0001(16)
C19 0.0235(16) 0.0338(19) 0.022(2) 0.0043(14) 0.0014(15) 0.0031(15)
C20 0.0209(16) 0.0340(18) 0.0159(18) 0.0020(14) 0.0042(14) 0.0017(14)
C21 0.0263(17) 0.0274(18) 0.026(2) 0.0048(14) 0.0061(15) 0.0028(15)
C22 0.0268(17) 0.0271(18) 0.028(2) 0.0018(14) 0.0047(15) 0.0000(15)
C23 0.0213(16) 0.0295(18) 0.023(2) -0.0012(13) 0.0055(15) 0.0006(14)
C24 0.0206(15) 0.0303(17) 0.0134(17) 0.0002(13) 0.0070(13) 0.0025(13)
C25 0.0224(16) 0.0364(19) 0.0107(17) 0.0001(14) 0.0045(14) 0.0008(14)
C26 0.0266(17) 0.037(2) 0.035(2) 0.0007(15) 0.0089(17) -0.0015(17)

loop_
_atom_type_symbol
_atom_type_description
_atom_type_scat_dispersion_real
_atom_type_scat_dispersion_imag
_atom_type_scat_source
C C 0.0033 0.0016 'International Tables Vol C Tables 4.2.6.8 and 6.1.1.4'
H H 0.0000 0.0000 'International Tables Vol C Tables 4.2.6.8 and 6.1.1.4'
N N 0.0061 0.0033 'International Tables Vol C Tables 4.2.6.8 and 6.1.1.4'
O O 0.0106 0.0060 'International Tables Vol C Tables 4.2.6.8 and 6.1.1.4'
F F 0.0171 0.0103 'International Tables Vol C Tables 4.2.6.8 and 6.1.1.4'
Cl Cl 0.1484 0.1585 'International Tables Vol C Tables 4.2.6.8 and 6.1.1.4'
Mn Mn 0.3368 0.7283 'International Tables Vol C Tables 4.2.6.8 and 6.1.1.4'

loop_
_geom_angle_atom_site_label_1
_geom_angle_atom_site_label_2
_geom_angle_atom_site_label_3
_geom_angle
_geom_angle_publ_flag
O1 Mn1 N1 110.10(10) yes
O1 Mn1 N2 88.10(10) yes
O1 Mn1 N3 82.90(10) yes
O1 Mn1 N4 153.80(10) yes
O1 Mn1 Cl1 101.10(10) yes
N1 Mn1 N2 72.60(10) yes
N1 Mn1 N3 159.70(10) yes
N1 Mn1 N4 92.10(10) yes
N1 Mn1 Cl1 90.40(10) yes
N2 Mn1 N3 93.00(10) yes
N2 Mn1 N4 85.20(10) yes
N2 Mn1 Cl1 162.70(10) yes
N3 Mn1 N4 72.20(10) yes
N3 Mn1 Cl1 102.60(10) yes
N4 Mn1 Cl1 92.40(10) yes
C25 O1 Mn1 126.1(2) ?
C2 N1 C1 117.6(3) ?
C2 N1 Mn1 126.6(2) ?
C1 N1 Mn1 115.7(2) ?
C11 N2 C12 117.9(3) ?
C11 N2 Mn1 125.9(2) ?
C12 N2 Mn1 116.0(2) ?
C14 N3 C13 117.9(3) ?
C14 N3 Mn1 126.2(2) ?
C13 N3 Mn1 115.8(2) ?
C23 N4 C24 117.7(3) ?
C23 N4 Mn1 126.4(2) ?
C24 N4 Mn1 115.8(2) ?
N1 C1 C5 123.3(3) ?
N1 C1 C12 117.9(3) ?
C5 C1 C12 118.7(3) ?
N1 C2 C3 123.3(4) ?
N1 C2 H2 118.4 ?
C3 C2 H2 118.4 ?
C4 C3 C2 119.5(4) ?
C4 C3 H3 120.3 ?
C2 C3 H3 120.3 ?
C3 C4 C5 119.2(3) ?
C3 C4 H4 120.4 ?
C5 C4 H4 120.4 ?
C1 C5 C4 117.0(3) ?
C1 C5 C6 119.8(4) ?
C4 C5 C6 123.1(3) ?
C7 C6 C5 121.4(3) ?
C7 C6 H6 119.3 ?
C5 C6 H6 119.3 ?
C6 C7 C8 120.3(4) ?
C6 C7 H7 119.9 ?
C8 C7 H7 119.9 ?
C12 C8 C9 117.8(3) ?
C12 C8 C7 119.5(3) ?
C9 C8 C7 122.7(3) ?
C10 C9 C8 119.5(4) ?
C10 C9 H9 120.3 ?
C8 C9 H9 120.3 ?
C9 C10 C11 119.0(4) ?
C9 C10 H10 120.5 ?
C11 C10 H10 120.5 ?
N2 C11 C10 123.3(3) ?
N2 C11 H11 118.4 ?
C10 C11 H11 118.3 ?
N2 C12 C8 122.5(3) ?
N2 C12 C1 117.2(3) ?
C8 C12 C1 120.2(3) ?
N3 C13 C17 122.6(3) ?
N3 C13 C24 117.8(3) ?
C17 C13 C24 119.7(3) ?
N3 C14 C15 123.2(3) ?
N3 C14 H14 118.4 ?
C15 C14 H14 118.4 ?
C16 C15 C14 119.0(3) ?
C16 C15 H15 120.5 ?
C14 C15 H15 120.5 ?
C15 C16 C17 119.6(3) ?
C15 C16 H16 120.2 ?
C17 C16 H16 120.2 ?
C16 C17 C13 117.6(3) ?
C16 C17 C18 123.3(3) ?
C13 C17 C18 119.1(3) ?
C19 C18 C17 121.3(3) ?
C19 C18 H18 119.3 ?
C17 C18 H18 119.3 ?
C18 C19 C20 121.0(3) ?
C18 C19 H19 119.5 ?
C20 C19 H19 119.5 ?
C21 C20 C24 117.9(3) ?
C21 C20 C19 123.0(3) ?
C24 C20 C19 119.1(3) ?
C22 C21 C20 119.7(3) ?
C22 C21 H21 120.2 ?
C20 C21 H21 120.2 ?
C21 C22 C23 118.9(3) ?
C21 C22 H22 120.6 ?
C23 C22 H22 120.6 ?
N4 C23 C22 123.5(3) ?
N4 C23 H23 118.2 ?
C22 C23 H23 118.2 ?
N4 C24 C20 122.3(3) ?
N4 C24 C13 117.9(3) ?
C20 C24 C13 119.8(3) ?
O2 C25 O1 131.3(3) ?
O2 C25 C26 116.1(3) ?
O1 C25 C26 112.5(3) ?
F1 C26 F2 106.1(3) ?
F1 C26 C25 112.2(3) ?
F2 C26 C25 111.7(3) ?
F1 C26 Cl2 108.6(3) ?
F2 C26 Cl2 107.7(2) ?
C25 C26 Cl2 110.3(3) ?

loop_
_geom_bond_atom_site_label_1
_geom_bond_atom_site_label_2
_geom_bond_distance
_geom_bond_publ_flag
Mn1 O1 2.143(2) yes
Mn1 N1 2.283(3) yes
Mn1 N2 2.277(3) yes
Mn1 N3 2.305(3) yes
Mn1 N4 2.295(3) yes
Mn1 Cl1 2.4430(10) yes
Cl2 C26 1.764(4) ?
F1 C26 1.339(4) ?
F2 C26 1.355(4) ?
O1 C25 1.250(4) ?
O2 C25 1.217(4) ?
N1 C2 1.330(5) ?
N1 C1 1.358(5) ?
N2 C11 1.324(5) ?
N2 C12 1.363(4) ?
N3 C14 1.321(4) ?
N3 C13 1.361(4) ?
N4 C23 1.331(4) ?
N4 C24 1.365(4) ?
C1 C5 1.403(5) ?
C1 C12 1.440(5) ?
C2 C3 1.398(5) ?
C2 H2 0.9500 ?
C3 C4 1.362(6) ?
C3 H3 0.9500 ?
C4 C5 1.422(5) ?
C4 H4 0.9500 ?
C5 C6 1.428(6) ?
C6 C7 1.353(6) ?
C6 H6 0.9500 ?
C7 C8 1.432(5) ?
C7 H7 0.9500 ?
C8 C12 1.401(5) ?
C8 C9 1.410(5) ?
C9 C10 1.363(5) ?
C9 H9 0.9500 ?
C10 C11 1.405(5) ?
C10 H10 0.9500 ?
C11 H11 0.9500 ?
C13 C17 1.407(5) ?
C13 C24 1.436(4) ?
C14 C15 1.400(5) ?
C14 H14 0.9500 ?
C15 C16 1.368(5) ?
C15 H15 0.9500 ?
C16 C17 1.398(5) ?
C16 H16 0.9500 ?
C17 C18 1.436(5) ?
C18 C19 1.346(5) ?
C18 H18 0.9500 ?
C19 C20 1.435(5) ?
C19 H19 0.9500 ?
C20 C21 1.399(5) ?
C20 C24 1.410(4) ?
C21 C22 1.369(5) ?
C21 H21 0.9500 ?
C22 C23 1.398(5) ?
C22 H22 0.9500 ?
C23 H23 0.9500 ?
C25 C26 1.556(5) ?

loop_
_geom_torsion_atom_site_label_1
_geom_torsion_atom_site_label_2
_geom_torsion_atom_site_label_3
_geom_torsion_atom_site_label_4
_geom_torsion
N2 Mn1 O1 C25 -45.9(3)
N1 Mn1 O1 C25 24.8(3)
N4 Mn1 O1 C25 -121.0(3)
N3 Mn1 O1 C25 -139.1(3)
Cl1 Mn1 O1 C25 119.4(3)
O1 Mn1 N1 C2 96.7(3)
N2 Mn1 N1 C2 178.0(3)
N4 Mn1 N1 C2 -97.7(3)
N3 Mn1 N1 C2 -135.8(3)
Cl1 Mn1 N1 C2 -5.3(3)
O1 Mn1 N1 C1 -87.0(2)
N2 Mn1 N1 C1 -5.7(2)
N4 Mn1 N1 C1 78.7(2)
N3 Mn1 N1 C1 40.5(4)
Cl1 Mn1 N1 C1 171.1(2)
O1 Mn1 N2 C11 -66.0(3)
N1 Mn1 N2 C11 -177.7(3)
N4 Mn1 N2 C11 88.6(3)
N3 Mn1 N2 C11 16.7(3)
Cl1 Mn1 N2 C11 171.2(2)
O1 Mn1 N2 C12 117.8(2)
N1 Mn1 N2 C12 6.1(2)
N4 Mn1 N2 C12 -87.6(2)
N3 Mn1 N2 C12 -159.4(2)
Cl1 Mn1 N2 C12 -5.0(4)
O1 Mn1 N3 C14 -6.1(3)
N2 Mn1 N3 C14 -93.8(3)
N1 Mn1 N3 C14 -137.4(3)
N4 Mn1 N3 C14 -177.8(3)
Cl1 Mn1 N3 C14 93.7(3)
O1 Mn1 N3 C13 177.9(2)
N2 Mn1 N3 C13 90.2(2)
N1 Mn1 N3 C13 46.6(4)
N4 Mn1 N3 C13 6.1(2)
Cl1 Mn1 N3 C13 -82.3(2)
O1 Mn1 N4 C23 159.6(3)
N2 Mn1 N4 C23 83.7(3)
N1 Mn1 N4 C23 11.4(3)
N3 Mn1 N4 C23 178.4(3)
Cl1 Mn1 N4 C23 -79.1(3)
O1 Mn1 N4 C24 -25.2(4)
N2 Mn1 N4 C24 -101.0(2)
N1 Mn1 N4 C24 -173.4(2)
N3 Mn1 N4 C24 -6.4(2)
Cl1 Mn1 N4 C24 96.1(2)
C2 N1 C1 C5 1.2(5)
Mn1 N1 C1 C5 -175.5(2)
C2 N1 C1 C12 -178.5(3)
Mn1 N1 C1 C12 4.8(4)
C1 N1 C2 C3 0.7(5)
Mn1 N1 C2 C3 176.9(3)
N1 C2 C3 C4 -1.8(5)
C2 C3 C4 C5 1.0(5)
N1 C1 C5 C4 -1.8(5)
C12 C1 C5 C4 177.9(3)
N1 C1 C5 C6 180.0(3)
C12 C1 C5 C6 -0.3(5)
C3 C4 C5 C1 0.7(5)
C3 C4 C5 C6 178.8(3)
C1 C5 C6 C7 -0.2(5)
C4 C5 C6 C7 -178.3(3)
C5 C6 C7 C8 1.2(5)
C6 C7 C8 C12 -1.6(5)
C6 C7 C8 C9 177.9(3)
C12 C8 C9 C10 1.0(5)
C7 C8 C9 C10 -178.5(3)
C8 C9 C10 C11 -1.4(5)
C12 N2 C11 C10 0.9(5)
Mn1 N2 C11 C10 -175.2(2)
C9 C10 C11 N2 0.4(5)
C11 N2 C12 C8 -1.3(5)
Mn1 N2 C12 C8 175.2(2)
C11 N2 C12 C1 177.6(3)
Mn1 N2 C12 C1 -5.9(4)
C9 C8 C12 N2 0.4(5)
C7 C8 C12 N2 179.9(3)
C9 C8 C12 C1 -178.5(3)
C7 C8 C12 C1 1.0(5)
N1 C1 C12 N2 0.7(4)
C5 C1 C12 N2 -179.0(3)
N1 C1 C12 C8 179.7(3)
C5 C1 C12 C8 0.0(5)
C14 N3 C13 C17 -1.5(5)
Mn1 N3 C13 C17 174.8(3)
C14 N3 C13 C24 178.3(3)
Mn1 N3 C13 C24 -5.3(4)
C13 N3 C14 C15 0.8(5)
Mn1 N3 C14 C15 -175.1(3)
N3 C14 C15 C16 0.3(6)
C14 C15 C16 C17 -0.8(6)
C15 C16 C17 C13 0.1(5)
C15 C16 C17 C18 179.2(4)
N3 C13 C17 C16 1.1(5)
C24 C13 C17 C16 -178.8(3)
N3 C13 C17 C18 -178.1(3)
C24 C13 C17 C18 2.1(5)
C16 C17 C18 C19 179.0(4)
C13 C17 C18 C19 -1.9(6)
C17 C18 C19 C20 0.0(6)
C18 C19 C20 C21 -178.0(4)
C18 C19 C20 C24 1.7(5)
C24 C20 C21 C22 0.2(5)
C19 C20 C21 C22 179.9(4)
C20 C21 C22 C23 1.0(6)
C24 N4 C23 C22 -0.3(5)
Mn1 N4 C23 C22 174.8(3)
C21 C22 C23 N4 -1.0(6)
C23 N4 C24 C20 1.6(5)
Mn1 N4 C24 C20 -174.1(3)
C23 N4 C24 C13 -178.2(3)
Mn1 N4 C24 C13 6.1(4)
C21 C20 C24 N4 -1.5(5)
C19 C20 C24 N4 178.8(3)
C21 C20 C24 C13 178.3(3)
C19 C20 C24 C13 -1.4(5)
N3 C13 C24 N4 -0.5(5)
C17 C13 C24 N4 179.3(3)
N3 C13 C24 C20 179.7(3)
C17 C13 C24 C20 -0.5(5)
Mn1 O1 C25 O2 -18.7(6)
Mn1 O1 C25 C26 161.9(2)
O2 C25 C26 F1 -14.5(5)
O1 C25 C26 F1 164.9(3)
O2 C25 C26 F2 -133.6(3)
O1 C25 C26 F2 45.9(4)
O2 C25 C26 Cl2 106.7(3)
O1 C25 C26 Cl2 -73.8(3)
